data_4031787
loop_
_publ_author_name
'Mironov, Yu.V.'
'Simon, A.'
'Oeckler, O.'
'Fedorov, V.E.'

_publ_section_title
;
 New types of complexes based on Re4 chalcocyanide clusters - syntheses
 and crystal structures of (Ni (N H3)5)2 (Re4 Te4 (C N)12) * 3.4(H2 O) and
 (Cd (N H3)5) (Cd (N H3)3) (Re4 Te4 (C N)12) * 4(H2 O)
;
_journal_name_full 'European Journal of Inorganic Chemistry'
_journal_page_first 2751
_journal_page_last 2753
_journal_volume 2001
_journal_year 2001
_chemical_formula_sum 'C12 H36.7 N22 Ni2 O3.35 Re4 Te4'
_chemical_name_systematic '(Ni (N H3)5)2 (Te4 (Re (C N)3)4) (H2 O)3.35'
_space_group_IT_number 14
_symmetry_space_group_name_Hall '-P 2ybc'
_symmetry_space_group_name_H-M 'P 1 21/c 1'
_cell_angle_alpha 90
_cell_angle_beta 145.97
_cell_angle_gamma 90
_cell_formula_units_Z 4
_cell_length_a 19.572
_cell_length_b 14.849
_cell_length_c 23.576
_cell_volume 3834.433
_citation_journal_id_ASTM EJICFO
_cod_data_source_file Mironov_EJICFO_2001_383.cif
_cod_data_source_block C12H36.7N22Ni2O3.35Re4Te4
_cod_database_code 4031787

loop_
_symmetry_equiv_pos_as_xyz
x,y,z
-x,y+1/2,-z+1/2
-x,-y,-z
x,-y-1/2,z-1/2

loop_
_atom_site_label
_atom_site_type_symbol
_atom_site_fract_x
_atom_site_fract_y
_atom_site_fract_z
_atom_site_occupancy
_atom_site_U_iso_or_equiv
Te1 Te-2 0.46424 0.78493 0.78663 1 0.0
O3 O-2 0.0481 0.0244 0.6214 1 0.0
C1 C+2 0.3208 0.5482 0.799 1 0.0
H14 H+1 0.2254 0.94 0.9335 1 0.0
C3 C+2 0.3535 0.7271 0.8278 1 0.0
Te4 Te-2 0.42868 0.49537 0.75073 1 0.0
H10 H+1 0.3726 0.9526 0.8605 1 0.0
H22 H+1 -0.0477 0.5723 0.4925 1 0.0
H12 H+1 0.2492 0.9931 0.782 1 0.0
H9 H+1 0.074 0.809 0.6775 1 0.0
N1 N-3 0.2606 0.5056 0.7858 1 0.0
H29 H+1 -0.0446 0.5341 0.349 1 0.0
C7 C+2 0.6235 0.822 1.0049 1 0.0
C5 C+2 0.6161 0.7323 0.7843 1 0.0
N12 N-3 0.2656 0.6369 0.0634 1 0.0
Te3 Te-2 0.78064 0.61953 0.9805 1 0.0
N11 N-3 0.8897 0.4755 1.1854 1 0.0
N13 N-3 0.4387 0.8532 1.019 1 0.0
H3 H+1 0.4944 0.8666 1.0299 1 0.0
H2 H+1 0.4461 0.8931 1.0532 1 0.0
C4 C+2 0.3888 0.6492 0.6372 1 0.0
C11 C+2 0.8016 0.4961 1.1025 1 0.0
H28 H+1 0.0062 0.6052 0.3464 1 0.0
N19 N-3 -0.1998 0.6997 0.2673 1 0.0
Te2 Te-2 0.59097 0.61505 1.00992 1 0.0
N21 N-3 0.0383 0.7767 0.4085 1 0.0
Re3 Re+4 0.65887 0.71745 0.97059 1 0.0
N5 N-3 0.6587 0.782 0.7813 1 0.0
H13 H+1 0.2289 1.0117 0.892 1 0.0
N2 N-3 0.1505 0.6575 0.5764 1 0.0
H17 H+1 -0.1261 0.8012 0.412 1 0.0
H1 H+1 0.4521 0.7964 1.0413 1 0.0
C9 C+2 0.8279 0.7178 1.1306 1 0.0
N8 N-3 0.7953 0.8868 1.0015 1 0.0
N7 N-3 0.6097 0.879 1.0272 1 0.0
N4 N-3 0.2989 0.652 0.5493 1 0.0
C12 C+2 0.3035 0.5809 0.0626 1 0.0
H18 H+1 0.0061 0.8229 0.4999 1 0.0
Re2 Re+4 0.54768 0.63771 0.79561 1 0.0
N6 N-3 0.6158 0.9949 1.2359 1 0.0
H11 H+1 0.3479 1.0167 0.8905 1 0.0
H6 H+1 0.2359 0.7031 0.8834 1 0.0
H20 H+1 -0.2487 0.7262 0.26 1 0.0
Ni2 Ni+2 -0.02538 0.67717 0.42241 1 0.0
H23 H+1 -0.1316 0.5382 0.3901 1 0.0
H16 H+1 -0.0384 0.7543 0.5103 1 0.0
H4 H+1 0.12 0.7519 0.8151 1 0.0
N17 N-3 0.1991 0.9562 0.8803 1 0.0
O1 O-2 0.0422 0.6712 0.6429 1 0.0
Re1 Re+4 0.42197 0.63586 0.81515 1 0.0
H26 H+1 0.0022 0.7684 0.3493 1 0.0
H7 H+1 0.0778 0.9088 0.6758 1 0.0
C6 C+2 0.5914 0.5511 0.7575 1 0.0
N3 N-3 0.3141 0.7744 0.8352 1 0.0
H27 H+1 0.1207 0.7719 0.4615 1 0.0
Ni1 Ni+2 0.26193 0.86155 0.86322 1 0.0
H15 H+1 0.1161 0.9577 0.8227 1 0.0
H25 H+1 0.0192 0.8324 0.4089 1 0.0
N20 N-3 -0.1045 0.5883 0.4271 1 0.0
N22 N-3 0.0111 0.5794 0.3847 1 0.0
H30 H+1 0.0875 0.5567 0.4425 1 0.0
N10 N-3 0.5436 0.3574 0.9605 1 0.0
N18 N-3 -0.0493 0.7783 0.4675 1 0.0
N9 N-3 -0.0835 0.7219 0.2164 1 0.0
O4 O-2 -0.065 0.899 0.268 0.35 0.0
O2 O-2 0.8688 0.0622 0.4193 1 0.0
C8 C+2 0.7459 0.8257 0.9884 1 0.0
C2 C+2 0.2439 0.6522 0.658 1 0.0
H5 H+1 0.2271 0.7653 0.9266 1 0.0
H8 H+1 0.028 0.8655 0.6934 1 0.0
H21 H+1 -0.233 0.6462 0.2336 1 0.0
C10 C+2 0.5737 0.4173 0.9541 1 0.0
Re4 Re+4 0.63488 0.526 0.94624 1 0.0
N15 N-3 0.0852 0.8612 0.7049 1 0.0
N14 N-3 0.2029 0.7556 0.8735 1 0.0
H19 H+1 -0.193 0.7365 0.2412 1 0.0
N16 N-3 0.3156 0.9719 0.8467 1 0.0
H24 H+1 -0.1683 0.616 0.4007 1 0.0
